data_4002057
loop_
_publ_author_name
'Stankiewicz, Jolanta'
'Tom\'as, Milagros'
'Dobrinovitch, Isabel T.'
'Forc\'en-V\'azquez, Elena'
'Falvello, Larry R.'

_publ_section_title
;
 Proton Conduction in a Nonporous One Dimensional Coordination Polymer
;
_journal_issue 18
_journal_name_full 'Chemistry of Materials'
_journal_page_first 5282
_journal_paper_doi 10.1021/cm502142a
_journal_volume 26
_journal_year 2014
_chemical_formula_moiety 'C30 H22 Co Cu N8 O9, C20 H12 Co N6 O8, 5(H2 O)'
_chemical_formula_sum 'C50 H44 Co2 Cu N14 O22'
_chemical_formula_weight 1374.39
_chemical_name_systematic
;
 ?
;
_space_group_IT_number 1
_symmetry_cell_setting triclinic
_symmetry_space_group_name_Hall 'P 1'
_symmetry_space_group_name_H-M 'P 1'
_atom_sites_solution_hydrogens mixed
_atom_sites_solution_primary direct
_atom_sites_solution_secondary difmap
_audit_creation_method SHELXL-97
_cell_angle_alpha 88.534(3)
_cell_angle_beta 77.551(3)
_cell_angle_gamma 84.358(3)
_cell_formula_units_Z 1
_cell_length_a 8.5422(3)
_cell_length_b 9.9173(4)
_cell_length_c 16.6816(7)
_cell_measurement_reflns_used 6034
_cell_measurement_temperature 295(1)
_cell_measurement_theta_max 28.7523
_cell_measurement_theta_min 4.2649
_cell_volume 1373.27(9)
_computing_cell_refinement
;
CrysAlisPro, Agilent Technologies,
Version 1.171.35.19 (release 27-10-2011 CrysAlis171 .NET)
(compiled Oct 27 2011,15:02:11)
;
_computing_data_collection
;
CrysAlisPro, Agilent Technologies,
Version 1.171.35.19 (release 27-10-2011 CrysAlis171 .NET)
(compiled Oct 27 2011,15:02:11)
;
_computing_data_reduction
;
CrysAlisPro, Agilent Technologies,
Version 1.171.35.19 (release 27-10-2011 CrysAlis171 .NET)
(compiled Oct 27 2011,15:02:11)
;
_computing_molecular_graphics
;
Brandenburg, K. (2007). <i>DIAMOND</i>. Crystal Impact GbR, Bonn, Germany.
;
_computing_publication_material 'SHELXL-97 (Sheldrick, 2008)'
_computing_structure_refinement 'SHELXL-97 (Sheldrick, 2008)'
_computing_structure_solution
; 
SIR92 - A program for crystal structure solution. 
Altomare, A.; Cascarano, G.; Giacovazzo, C.; Guagliardi, A. 
J. Appl. Crystallogr. 1993, 26, 343-350.
;
_diffrn_ambient_temperature 295(1)
_diffrn_detector_area_resol_mean 16.0655
_diffrn_measured_fraction_theta_full 0.996
_diffrn_measured_fraction_theta_max 0.878
_diffrn_measurement_device_type 'Xcalibur, Sapphire3'
_diffrn_measurement_method '\w scans'
_diffrn_radiation_monochromator graphite
_diffrn_radiation_source 'Enhance (Mo) X-ray Source'
_diffrn_radiation_type MoK\a
_diffrn_radiation_wavelength 0.71073
_diffrn_reflns_av_R_equivalents 0.0269
_diffrn_reflns_av_sigmaI/netI 0.0516
_diffrn_reflns_limit_h_max 11
_diffrn_reflns_limit_h_min -10
_diffrn_reflns_limit_k_max 13
_diffrn_reflns_limit_k_min -13
_diffrn_reflns_limit_l_max 20
_diffrn_reflns_limit_l_min -22
_diffrn_reflns_number 15143
_diffrn_reflns_theta_full 26.00
_diffrn_reflns_theta_max 28.82
_diffrn_reflns_theta_min 4.27
_exptl_absorpt_coefficient_mu 1.077
_exptl_absorpt_correction_T_max 1.00000
_exptl_absorpt_correction_T_min 0.84181
_exptl_absorpt_correction_type multi-scan
_exptl_absorpt_process_details
;
CrysAlisPro, Agilent Technologies,
Version 1.171.35.19 (release 27-10-2011 CrysAlis171 .NET)
(compiled Oct 27 2011,15:02:11)
Multi-scan absorption correction using spherical harmonics,
 implemented in SCALE3 ABSPACK scaling algorithm.
;
_exptl_crystal_colour red
_exptl_crystal_density_diffrn 1.662
_exptl_crystal_density_method 'not measured'
_exptl_crystal_description needle
_exptl_crystal_F_000 701
_exptl_crystal_size_max 0.36
_exptl_crystal_size_mid 0.10
_exptl_crystal_size_min 0.07
_refine_diff_density_max 0.571
_refine_diff_density_min -0.639
_refine_diff_density_rms 0.062
_refine_ls_abs_structure_details
;
 Refinement of absolute structure parameter:
 Flack H D (1983), Acta Cryst. A39, 876-881.
;
_refine_ls_abs_structure_Flack 0.142(10)
_refine_ls_extinction_method none
_refine_ls_goodness_of_fit_ref 1.038
_refine_ls_hydrogen_treatment mixed
_refine_ls_matrix_type full
_refine_ls_number_parameters 823
_refine_ls_number_reflns 10534
_refine_ls_number_restraints 6
_refine_ls_restrained_S_all 1.038
_refine_ls_R_factor_all 0.0475
_refine_ls_R_factor_gt 0.0395
_refine_ls_shift/su_max 0.001
_refine_ls_shift/su_mean 0.000
_refine_ls_structure_factor_coef Fsqd
_refine_ls_weighting_details 'calc w=1/[\s^2^(Fo^2^)+(0.0407P)^2^+0.2636P] where P=(Fo^2^+2Fc^2^)/3'
_refine_ls_weighting_scheme calc
_refine_ls_wR_factor_gt 0.0891
_refine_ls_wR_factor_ref 0.0949
_reflns_number_gt 9385
_reflns_number_total 10534
_reflns_threshold_expression I>2\s(I)
_cod_data_source_file cm502142a_si_001.cif
_cod_data_source_block p916l
_cod_depositor_comments 'Adding full bibliography for 4002057.cif.'
_cod_database_code 4002057

loop_
_symmetry_equiv_pos_as_xyz
'x, y, z'

loop_
_atom_site_label
_atom_site_type_symbol
_atom_site_fract_x
_atom_site_fract_y
_atom_site_fract_z
_atom_site_U_iso_or_equiv
_atom_site_adp_type
_atom_site_occupancy
_atom_site_symmetry_multiplicity
_atom_site_calc_flag
_atom_site_refinement_flags
Co1 Co 0.30633(5) 0.62526(4) 0.24783(3) 0.02455(12) Uani 1 1 d .
N1 N 0.1160(4) 0.5405(3) 0.3004(2) 0.0280(8) Uani 1 1 d .
C2 C 0.0808(5) 0.4113(5) 0.2948(3) 0.0360(11) Uani 1 1 d .
O2 O 0.1599(4) 0.3251(3) 0.2482(2) 0.0564(10) Uani 1 1 d .
N3 N -0.0646(4) 0.3775(4) 0.3453(2) 0.0395(10) Uani 1 1 d .
H3A H -0.0887 0.2958 0.3425 0.047 Uiso 1 1 calc R
C4 C -0.1703(6) 0.4627(5) 0.3982(3) 0.0454(13) Uani 1 1 d .
O4 O -0.2990(5) 0.4165(4) 0.4350(3) 0.0754(14) Uani 1 1 d .
C5 C -0.1232(6) 0.5931(4) 0.4055(3) 0.0433(12) Uani 1 1 d .
H5A H -0.1848 0.6547 0.4435 0.052 Uiso 1 1 calc R
C6 C 0.0152(5) 0.6258(4) 0.3552(3) 0.0304(10) Uani 1 1 d .
C7 C 0.0641(5) 0.7674(4) 0.3520(3) 0.0306(9) Uani 1 1 d .
O7 O 0.1861(4) 0.7870(3) 0.29393(18) 0.0331(7) Uani 1 1 d .
O8 O -0.0099(4) 0.8547(3) 0.3998(2) 0.0462(8) Uani 1 1 d .
N11 N 0.4909(4) 0.7305(3) 0.2168(2) 0.0273(8) Uani 1 1 d .
C12 C 0.5530(5) 0.7903(4) 0.1439(2) 0.0276(9) Uani 1 1 d .
O12 O 0.5079(4) 0.7740(3) 0.08002(17) 0.0388(8) Uani 1 1 d .
N13 N 0.6748(4) 0.8715(3) 0.1435(2) 0.0293(8) Uani 1 1 d .
H13A H 0.7171 0.9058 0.0970 0.035 Uiso 1 1 calc R
C14 C 0.7362(5) 0.9040(4) 0.2096(3) 0.0312(10) Uani 1 1 d .
O14 O 0.8441(4) 0.9825(3) 0.20054(19) 0.0389(8) Uani 1 1 d .
C15 C 0.6663(5) 0.8390(5) 0.2846(3) 0.0325(10) Uani 1 1 d .
H15A H 0.7000 0.8534 0.3328 0.039 Uiso 1 1 calc R
C16 C 0.5511(5) 0.7569(4) 0.2835(2) 0.0286(9) Uani 1 1 d .
C17 C 0.4796(5) 0.6771(4) 0.3581(2) 0.0331(10) Uani 1 1 d .
O17 O 0.3774(4) 0.5974(3) 0.34715(17) 0.0331(7) Uani 1 1 d .
O18 O 0.5244(4) 0.6852(4) 0.42228(18) 0.0494(9) Uani 1 1 d .
N20 N 0.2343(4) 0.6388(3) 0.1474(2) 0.0284(8) Uani 1 1 d .
N21 N 0.4311(4) 0.4668(3) 0.1991(2) 0.0320(8) Uani 1 1 d .
C20 C 0.1316(6) 0.7380(5) 0.1280(3) 0.0399(11) Uani 1 1 d .
H20A H 0.0912 0.8084 0.1647 0.048 Uiso 1 1 calc R
C21 C 0.0842(7) 0.7371(6) 0.0529(4) 0.0556(15) Uani 1 1 d .
H21A H 0.0111 0.8055 0.0399 0.067 Uiso 1 1 calc R
C22 C 0.1472(7) 0.6334(7) -0.0019(3) 0.0608(16) Uani 1 1 d .
H22A H 0.1183 0.6320 -0.0525 0.073 Uiso 1 1 calc R
C23 C 0.2520(7) 0.5333(6) 0.0191(3) 0.0539(15) Uani 1 1 d .
H23A H 0.2945 0.4627 -0.0171 0.065 Uiso 1 1 calc R
C24 C 0.2953(6) 0.5365(5) 0.0941(3) 0.0352(10) Uani 1 1 d .
C25 C 0.4076(6) 0.4374(5) 0.1241(3) 0.0391(11) Uani 1 1 d .
C26 C 0.4848(7) 0.3214(5) 0.0835(3) 0.0520(14) Uani 1 1 d .
H26A H 0.4688 0.3017 0.0318 0.062 Uiso 1 1 calc R
C27 C 0.5843(7) 0.2366(5) 0.1197(4) 0.0651(18) Uani 1 1 d .
H27A H 0.6370 0.1585 0.0928 0.078 Uiso 1 1 calc R
C28 C 0.6067(7) 0.2667(5) 0.1960(4) 0.0667(18) Uani 1 1 d .
H28A H 0.6737 0.2089 0.2215 0.080 Uiso 1 1 calc R
C29 C 0.5279(6) 0.3844(5) 0.2347(3) 0.0461(13) Uani 1 1 d .
H29A H 0.5434 0.4058 0.2862 0.055 Uiso 1 1 calc R
Cu1 Cu 0.50016(7) 0.49995(6) 0.50008(4) 0.04949(17) Uani 1 1 d .
O4W O 0.6019(4) 0.6160(4) 0.57111(18) 0.0539(8) Uani 1 1 d .
N30 N 0.3979(5) 0.3271(4) 0.4909(2) 0.0485(10) Uani 1 1 d .
N31 N 0.2771(4) 0.5597(4) 0.5544(2) 0.0399(8) Uani 1 1 d .
C30 C 0.4724(7) 0.2109(5) 0.4575(3) 0.0673(16) Uani 1 1 d .
H30A H 0.5822 0.2055 0.4347 0.081 Uiso 1 1 calc R
C31 C 0.3896(9) 0.0987(6) 0.4559(5) 0.088(2) Uani 1 1 d .
H31A H 0.4430 0.0193 0.4310 0.105 Uiso 1 1 calc R
C32 C 0.2326(9) 0.1046(7) 0.4902(5) 0.087(2) Uani 1 1 d .
H32A H 0.1763 0.0293 0.4891 0.104 Uiso 1 1 calc R
C33 C 0.1532(7) 0.2238(6) 0.5277(4) 0.0670(16) Uani 1 1 d .
H33A H 0.0443 0.2295 0.5526 0.080 Uiso 1 1 calc R
C34 C 0.2421(6) 0.3333(5) 0.5267(3) 0.0466(11) Uani 1 1 d .
C35 C 0.1715(6) 0.4637(5) 0.5636(3) 0.0436(11) Uani 1 1 d .
C36 C 0.0112(6) 0.4938(7) 0.6054(4) 0.0696(16) Uani 1 1 d .
H36A H -0.0615 0.4284 0.6122 0.083 Uiso 1 1 calc R
C37 C -0.0351(7) 0.6200(8) 0.6355(4) 0.0761(19) Uani 1 1 d .
H37A H -0.1402 0.6410 0.6645 0.091 Uiso 1 1 calc R
C38 C 0.0702(7) 0.7167(7) 0.6239(4) 0.0668(15) Uani 1 1 d .
H38A H 0.0366 0.8043 0.6431 0.080 Uiso 1 1 calc R
C39 C 0.2270(6) 0.6831(5) 0.5835(3) 0.0491(11) Uani 1 1 d .
H39A H 0.2996 0.7487 0.5764 0.059 Uiso 1 1 calc R
Co2 Co 0.00347(5) 0.14461(4) 0.82239(3) 0.02452(12) Uani 1 1 d .
N41 N -0.1742(4) 0.0339(3) 0.85282(19) 0.0238(7) Uani 1 1 d .
C42 C -0.2395(5) -0.0188(4) 0.9270(2) 0.0242(9) Uani 1 1 d .
O42 O -0.1982(4) 0.0021(3) 0.99167(17) 0.0357(7) Uani 1 1 d .
N43 N -0.3670(4) -0.0967(3) 0.9295(2) 0.0289(8) Uani 1 1 d .
H43A H -0.4126 -0.1252 0.9772 0.035 Uiso 1 1 calc R
C44 C -0.4286(5) -0.1335(4) 0.8644(3) 0.0297(9) Uani 1 1 d .
O44 O -0.5386(4) -0.2065(3) 0.8775(2) 0.0430(8) Uani 1 1 d .
C45 C -0.3520(5) -0.0781(4) 0.7875(3) 0.0329(10) Uani 1 1 d .
H45A H -0.3843 -0.0967 0.7394 0.039 Uiso 1 1 calc R
C46 C -0.2319(5) 0.0017(4) 0.7858(2) 0.0245(8) Uani 1 1 d .
C47 C -0.1512(5) 0.0691(4) 0.7084(2) 0.0295(9) Uani 1 1 d .
O47 O -0.0574(4) 0.1583(3) 0.71978(17) 0.0325(7) Uani 1 1 d .
O48 O -0.1757(4) 0.0416(3) 0.64164(17) 0.0425(8) Uani 1 1 d .
N51 N 0.1908(4) 0.2384(3) 0.7736(2) 0.0268(8) Uani 1 1 d .
C52 C 0.2194(5) 0.3681(4) 0.7825(3) 0.0340(10) Uani 1 1 d .
O52 O 0.1272(4) 0.4513(3) 0.8288(2) 0.0594(11) Uani 1 1 d .
N53 N 0.3617(4) 0.4074(3) 0.7370(2) 0.0352(9) Uani 1 1 d .
H53A H 0.3774 0.4912 0.7407 0.042 Uiso 1 1 calc R
C54 C 0.4794(5) 0.3298(4) 0.6873(3) 0.0357(10) Uani 1 1 d .
O54 O 0.6058(4) 0.3777(3) 0.6515(3) 0.0626(11) Uani 1 1 d .
C55 C 0.4432(5) 0.1921(4) 0.6802(3) 0.0344(10) Uani 1 1 d .
H55A H 0.5154 0.1306 0.6463 0.041 Uiso 1 1 calc R
C56 C 0.3035(5) 0.1552(4) 0.7234(2) 0.0263(9) Uani 1 1 d .
C57 C 0.2607(5) 0.0117(4) 0.7244(3) 0.0294(9) Uani 1 1 d .
O57 O 0.1376(3) -0.0135(3) 0.78037(18) 0.0313(7) Uani 1 1 d .
O58 O 0.3435(4) -0.0729(3) 0.67646(18) 0.0388(7) Uani 1 1 d .
N60 N 0.0675(4) 0.1415(4) 0.9253(2) 0.0282(8) Uani 1 1 d .
N61 N -0.1319(4) 0.3013(3) 0.8671(2) 0.0279(8) Uani 1 1 d .
C60 C 0.1741(5) 0.0497(5) 0.9503(3) 0.0379(11) Uani 1 1 d .
H60A H 0.2241 -0.0204 0.9151 0.045 Uiso 1 1 calc R
C61 C 0.2112(6) 0.0564(6) 1.0257(3) 0.0493(13) Uani 1 1 d .
H61A H 0.2855 -0.0079 1.0415 0.059 Uiso 1 1 calc R
C62 C 0.1377(7) 0.1584(6) 1.0771(3) 0.0542(14) Uani 1 1 d .
H62A H 0.1615 0.1639 1.1287 0.065 Uiso 1 1 calc R
C63 C 0.0285(7) 0.2536(5) 1.0533(3) 0.0457(12) Uani 1 1 d .
H63A H -0.0220 0.3235 1.0886 0.055 Uiso 1 1 calc R
C64 C -0.0055(5) 0.2443(4) 0.9764(3) 0.0328(10) Uani 1 1 d .
C65 C -0.1152(5) 0.3357(4) 0.9419(3) 0.0310(9) Uani 1 1 d .
C66 C -0.2024(6) 0.4526(5) 0.9791(3) 0.0439(12) Uani 1 1 d .
H66A H -0.1926 0.4773 1.0311 0.053 Uiso 1 1 calc R
C67 C -0.3032(6) 0.5313(5) 0.9382(3) 0.0508(14) Uani 1 1 d .
H67A H -0.3607 0.6100 0.9621 0.061 Uiso 1 1 calc R
C68 C -0.3173(6) 0.4931(5) 0.8638(4) 0.0530(14) Uani 1 1 d .
H68A H -0.3860 0.5447 0.8362 0.064 Uiso 1 1 calc R
C69 C -0.2300(6) 0.3775(5) 0.8282(3) 0.0428(12) Uani 1 1 d .
H69A H -0.2396 0.3522 0.7764 0.051 Uiso 1 1 calc R
O1W O -0.1279(6) 0.1097(4) 0.3410(3) 0.0679(12) Uani 1 1 d D
H1WA H -0.127(8) 0.068(6) 0.308(3) 0.081 Uiso 1 1 d D
O2W O 0.4181(6) 0.6755(3) 0.7426(2) 0.0588(11) Uani 1 1 d D
H2WA H 0.403(6) 0.691(5) 0.794(2) 0.060(17) Uiso 1 1 d D
H2WB H 0.382(6) 0.747(4) 0.719(3) 0.062(16) Uiso 1 1 d D
O3W O 0.7060(7) 0.8656(5) 0.5427(3) 0.1068(18) Uani 1 1 d .
O5W O -0.0154(5) 0.7310(4) 0.8382(3) 0.0707(13) Uani 1 1 d D
H5WA H 0.043(7) 0.644(5) 0.829(4) 0.085 Uiso 1 1 d D
H5WB H 0.065(7) 0.785(6) 0.809(3) 0.085 Uiso 1 1 d D
O6W O 0.3202(6) 1.0435(5) 0.2365(3) 0.0876(16) Uani 1 1 d .
H6WA H 0.250(9) 1.105(8) 0.266(4) 0.105 Uiso 1 1 d .

loop_
_atom_site_aniso_label
_atom_site_aniso_U_11
_atom_site_aniso_U_22
_atom_site_aniso_U_33
_atom_site_aniso_U_23
_atom_site_aniso_U_13
_atom_site_aniso_U_12
Co1 0.0253(3) 0.0208(3) 0.0260(3) 0.0008(2) -0.0011(2) -0.0042(2)
N1 0.0293(18) 0.0207(17) 0.0330(19) 0.0001(14) -0.0030(14) -0.0061(14)
C2 0.033(2) 0.034(2) 0.037(2) -0.0045(19) 0.0045(19) -0.0104(19)
O2 0.053(2) 0.0343(18) 0.068(2) -0.0223(16) 0.0252(17) -0.0165(16)
N3 0.041(2) 0.0248(18) 0.046(2) -0.0053(16) 0.0101(17) -0.0145(16)
C4 0.043(3) 0.033(2) 0.049(3) -0.009(2) 0.019(2) -0.011(2)
O4 0.065(2) 0.040(2) 0.096(3) -0.0198(19) 0.049(2) -0.0288(18)
C5 0.054(3) 0.028(2) 0.039(2) -0.0079(18) 0.014(2) -0.008(2)
C6 0.032(2) 0.026(2) 0.030(2) -0.0007(16) 0.0031(17) -0.0077(18)
C7 0.031(2) 0.023(2) 0.036(2) -0.0028(17) 0.0000(17) -0.0051(17)
O7 0.0356(17) 0.0233(15) 0.0357(17) -0.0032(12) 0.0059(13) -0.0089(13)
O8 0.0517(19) 0.0297(16) 0.0478(19) -0.0102(14) 0.0127(15) -0.0065(14)
N11 0.0293(19) 0.0276(18) 0.0237(18) 0.0022(14) -0.0016(14) -0.0059(15)
C12 0.027(2) 0.028(2) 0.027(2) -0.0009(17) -0.0019(17) -0.0057(18)
O12 0.0459(19) 0.0481(19) 0.0261(17) 0.0075(13) -0.0090(14) -0.0214(16)
N13 0.0310(19) 0.0334(19) 0.0242(18) 0.0055(14) -0.0032(14) -0.0134(16)
C14 0.027(2) 0.026(2) 0.042(3) -0.0023(18) -0.0090(19) -0.0019(19)
O14 0.0362(18) 0.0390(18) 0.0455(19) 0.0076(14) -0.0105(14) -0.0222(15)
C15 0.034(2) 0.036(2) 0.030(2) 0.0030(18) -0.0071(18) -0.0121(19)
C16 0.030(2) 0.029(2) 0.027(2) 0.0016(16) -0.0038(17) -0.0067(18)
C17 0.037(2) 0.036(2) 0.025(2) 0.0055(17) -0.0032(17) -0.0093(19)
O17 0.0390(18) 0.0336(17) 0.0294(17) 0.0078(12) -0.0090(13) -0.0152(14)
O18 0.059(2) 0.069(2) 0.0276(16) 0.0129(14) -0.0161(14) -0.0306(18)
N20 0.0249(18) 0.0260(18) 0.034(2) 0.0011(15) -0.0033(15) -0.0056(14)
N21 0.030(2) 0.0237(18) 0.039(2) 0.0026(15) -0.0003(16) -0.0035(15)
C20 0.034(3) 0.042(3) 0.043(3) 0.010(2) -0.009(2) -0.007(2)
C21 0.041(3) 0.066(4) 0.067(4) 0.027(3) -0.022(3) -0.021(3)
C22 0.069(4) 0.081(4) 0.047(3) 0.019(3) -0.033(3) -0.039(3)
C23 0.068(4) 0.064(4) 0.036(3) -0.008(2) -0.013(2) -0.029(3)
C24 0.038(2) 0.038(3) 0.031(2) 0.0010(18) -0.0034(18) -0.016(2)
C25 0.037(3) 0.032(2) 0.043(3) -0.0088(19) 0.010(2) -0.016(2)
C26 0.060(3) 0.035(3) 0.052(3) -0.012(2) 0.013(2) -0.012(2)
C27 0.065(4) 0.028(3) 0.085(4) -0.010(3) 0.017(3) 0.007(3)
C28 0.058(4) 0.032(3) 0.096(5) 0.006(3) 0.004(3) 0.018(3)
C29 0.040(3) 0.029(2) 0.067(3) 0.008(2) -0.010(2) 0.001(2)
Cu1 0.0505(3) 0.0354(3) 0.0518(3) -0.0057(2) 0.0194(2) -0.0173(2)
O4W 0.057(2) 0.073(2) 0.0325(17) 0.0085(15) -0.0097(14) -0.0127(18)
N30 0.058(2) 0.044(2) 0.040(2) -0.0004(16) 0.0047(18) -0.0188(19)
N31 0.041(2) 0.044(2) 0.0345(19) 0.0027(15) -0.0041(15) -0.0089(17)
C30 0.072(4) 0.049(3) 0.073(4) -0.010(3) 0.015(3) -0.028(3)
C31 0.105(6) 0.044(3) 0.108(6) -0.028(3) 0.003(4) -0.025(4)
C32 0.089(5) 0.060(4) 0.116(6) -0.010(4) -0.016(4) -0.040(4)
C33 0.067(4) 0.072(4) 0.068(4) 0.001(3) -0.016(3) -0.034(3)
C34 0.056(3) 0.050(3) 0.036(2) 0.008(2) -0.009(2) -0.022(2)
C35 0.044(3) 0.060(3) 0.031(2) 0.006(2) -0.0121(18) -0.016(2)
C36 0.043(3) 0.089(5) 0.079(4) -0.007(3) -0.013(3) -0.017(3)
C37 0.045(3) 0.103(5) 0.078(4) -0.022(4) -0.011(3) 0.006(3)
C38 0.051(3) 0.076(4) 0.073(4) -0.019(3) -0.014(3) 0.006(3)
C39 0.047(3) 0.049(3) 0.053(3) -0.013(2) -0.013(2) -0.003(2)
Co2 0.0263(3) 0.0197(2) 0.0265(3) -0.0003(2) -0.0024(2) -0.0042(2)
N41 0.0238(17) 0.0232(17) 0.0248(17) 0.0000(13) -0.0052(13) -0.0048(14)
C42 0.031(2) 0.0184(19) 0.022(2) 0.0025(15) -0.0028(17) -0.0032(17)
O42 0.0405(18) 0.0464(18) 0.0227(15) 0.0009(13) -0.0038(13) -0.0224(15)
N43 0.0287(19) 0.0296(19) 0.0278(19) 0.0028(14) -0.0018(14) -0.0095(15)
C44 0.034(2) 0.024(2) 0.033(2) 0.0027(17) -0.0083(18) -0.0074(19)
O44 0.0428(19) 0.047(2) 0.0449(19) 0.0072(15) -0.0148(15) -0.0221(16)
C45 0.040(3) 0.031(2) 0.031(2) 0.0025(17) -0.0129(19) -0.005(2)
C46 0.024(2) 0.0235(19) 0.026(2) 0.0017(15) -0.0061(15) -0.0020(16)
C47 0.030(2) 0.030(2) 0.027(2) -0.0022(16) -0.0037(16) -0.0013(17)
O47 0.0370(17) 0.0328(16) 0.0282(16) 0.0032(12) -0.0047(13) -0.0118(13)
O48 0.0482(18) 0.054(2) 0.0266(16) -0.0035(13) -0.0064(13) -0.0156(15)
N51 0.0273(18) 0.0207(17) 0.0298(19) -0.0029(14) 0.0017(14) -0.0066(14)
C52 0.045(3) 0.022(2) 0.033(2) -0.0018(17) 0.0011(19) -0.0139(19)
O52 0.061(2) 0.0286(17) 0.073(2) -0.0158(16) 0.0253(19) -0.0142(16)
N53 0.038(2) 0.0214(17) 0.043(2) 0.0035(14) 0.0012(16) -0.0115(15)
C54 0.031(2) 0.028(2) 0.046(3) 0.0090(18) -0.0009(18) -0.0063(18)
O54 0.045(2) 0.0368(19) 0.091(3) 0.0080(18) 0.0194(19) -0.0116(16)
C55 0.030(2) 0.027(2) 0.040(2) 0.0007(17) 0.0037(17) -0.0024(17)
C56 0.029(2) 0.0192(19) 0.031(2) 0.0000(15) -0.0061(16) -0.0013(16)
C57 0.034(2) 0.023(2) 0.033(2) 0.0008(16) -0.0102(17) -0.0014(17)
O57 0.0312(16) 0.0197(14) 0.0385(17) -0.0024(12) 0.0037(13) -0.0043(12)
O58 0.0447(18) 0.0241(14) 0.0413(17) -0.0070(12) 0.0048(13) -0.0019(13)
N60 0.0273(18) 0.0312(19) 0.0263(19) 0.0029(14) -0.0038(14) -0.0095(15)
N61 0.0260(18) 0.0236(18) 0.032(2) -0.0020(14) -0.0015(14) -0.0035(15)
C60 0.034(2) 0.036(2) 0.044(3) 0.0068(19) -0.010(2) -0.005(2)
C61 0.048(3) 0.057(3) 0.048(3) 0.014(2) -0.021(2) -0.009(2)
C62 0.056(3) 0.073(4) 0.039(3) 0.003(3) -0.017(2) -0.021(3)
C63 0.059(3) 0.046(3) 0.034(3) -0.003(2) -0.010(2) -0.015(2)
C64 0.036(2) 0.030(2) 0.031(2) -0.0058(17) 0.0003(18) -0.0135(18)
C65 0.031(2) 0.025(2) 0.034(2) 0.0006(17) 0.0025(17) -0.0107(17)
C66 0.052(3) 0.035(2) 0.039(3) -0.009(2) 0.006(2) -0.006(2)
C67 0.048(3) 0.033(3) 0.059(3) -0.002(2) 0.013(2) 0.006(2)
C68 0.043(3) 0.042(3) 0.069(4) 0.007(2) -0.007(2) 0.009(2)
C69 0.044(3) 0.035(3) 0.046(3) 0.004(2) -0.006(2) 0.003(2)
O1W 0.104(3) 0.039(2) 0.066(3) -0.0107(18) -0.021(2) -0.027(2)
O2W 0.105(3) 0.0244(17) 0.055(2) 0.0033(16) -0.033(2) -0.0106(19)
O3W 0.158(5) 0.081(3) 0.094(3) -0.033(3) -0.041(3) -0.031(3)
O5W 0.067(3) 0.048(2) 0.089(3) 0.012(2) -0.004(2) 0.002(2)
O6W 0.086(4) 0.051(3) 0.115(4) 0.019(3) -0.003(3) 0.001(2)

loop_
_atom_type_symbol
_atom_type_description
_atom_type_scat_dispersion_real
_atom_type_scat_dispersion_imag
_atom_type_scat_source
C C 0.0033 0.0016 'International Tables Vol C Tables 4.2.6.8 and 6.1.1.4'
H H 0.0000 0.0000 'International Tables Vol C Tables 4.2.6.8 and 6.1.1.4'
N N 0.0061 0.0033 'International Tables Vol C Tables 4.2.6.8 and 6.1.1.4'
O O 0.0106 0.0060 'International Tables Vol C Tables 4.2.6.8 and 6.1.1.4'
Co Co 0.3494 0.9721 'International Tables Vol C Tables 4.2.6.8 and 6.1.1.4'
Cu Cu 0.3201 1.2651 'International Tables Vol C Tables 4.2.6.8 and 6.1.1.4'

loop_
_geom_angle_atom_site_label_1
_geom_angle_atom_site_label_2
_geom_angle_atom_site_label_3
_geom_angle
_geom_angle_site_symmetry_1
_geom_angle_site_symmetry_3
O17 Co1 N20 175.63(15) . .
O17 Co1 O7 87.97(14) . .
N20 Co1 O7 95.53(14) . .
O17 Co1 N21 92.78(15) . .
N20 Co1 N21 83.80(16) . .
O7 Co1 N21 178.13(14) . .
O17 Co1 N1 87.09(14) . .
N20 Co1 N1 90.67(14) . .
O7 Co1 N1 84.06(12) . .
N21 Co1 N1 97.69(14) . .
O17 Co1 N11 84.17(13) . .
N20 Co1 N11 98.58(14) . .
O7 Co1 N11 87.30(13) . .
N21 Co1 N11 91.06(14) . .
N1 Co1 N11 167.91(14) . .
C2 N1 C6 119.2(3) . .
C2 N1 Co1 129.4(3) . .
C6 N1 Co1 111.1(3) . .
O2 C2 N1 126.0(4) . .
O2 C2 N3 118.0(4) . .
N1 C2 N3 116.0(4) . .
C4 N3 C2 125.7(4) . .
C4 N3 H3A 117.1 . .
C2 N3 H3A 117.1 . .
O4 C4 N3 116.7(4) . .
O4 C4 C5 127.3(4) . .
N3 C4 C5 116.0(4) . .
C4 O4 Cu1 133.3(3) . 1_455
C6 C5 C4 117.7(4) . .
C6 C5 H5A 121.2 . .
C4 C5 H5A 121.2 . .
C5 C6 N1 125.2(4) . .
C5 C6 C7 121.1(4) . .
N1 C6 C7 113.7(3) . .
O8 C7 O7 124.5(4) . .
O8 C7 C6 121.7(4) . .
O7 C7 C6 113.7(3) . .
C7 O7 Co1 114.3(3) . .
C12 N11 C16 118.3(3) . .
C12 N11 Co1 130.4(3) . .
C16 N11 Co1 110.9(3) . .
O12 C12 N11 123.9(4) . .
O12 C12 N13 119.5(4) . .
N11 C12 N13 116.6(4) . .
C14 N13 C12 127.1(3) . .
C14 N13 H13A 116.4 . .
C12 N13 H13A 116.4 . .
O14 C14 N13 120.1(4) . .
O14 C14 C15 126.0(4) . .
N13 C14 C15 113.9(4) . .
C16 C15 C14 118.3(4) . .
C16 C15 H15A 120.8 . .
C14 C15 H15A 120.8 . .
C15 C16 N11 125.7(4) . .
C15 C16 C17 121.7(4) . .
N11 C16 C17 112.5(4) . .
O18 C17 O17 123.9(4) . .
O18 C17 C16 120.9(4) . .
O17 C17 C16 115.1(4) . .
C17 O17 Co1 114.6(3) . .
C17 O17 Cu1 72.4(2) . .
Co1 O17 Cu1 170.00(15) . .
C17 O18 Cu1 114.0(3) . .
C20 N20 C24 120.3(4) . .
C20 N20 Co1 125.1(3) . .
C24 N20 Co1 114.6(3) . .
C29 N21 C25 120.3(4) . .
C29 N21 Co1 125.2(3) . .
C25 N21 Co1 114.4(3) . .
N20 C20 C21 120.6(5) . .
N20 C20 H20A 119.7 . .
C21 C20 H20A 119.7 . .
C22 C21 C20 119.3(5) . .
C22 C21 H21A 120.4 . .
C20 C21 H21A 120.4 . .
C23 C22 C21 119.2(5) . .
C23 C22 H22A 120.4 . .
C21 C22 H22A 120.4 . .
C22 C23 C24 120.1(5) . .
C22 C23 H23A 119.9 . .
C24 C23 H23A 119.9 . .
N20 C24 C23 120.6(5) . .
N20 C24 C25 113.5(4) . .
C23 C24 C25 126.0(4) . .
N21 C25 C26 120.4(5) . .
N21 C25 C24 113.7(4) . .
C26 C25 C24 125.9(5) . .
C27 C26 C25 119.5(6) . .
C27 C26 H26A 120.2 . .
C25 C26 H26A 120.2 . .
C26 C27 C28 119.7(5) . .
C26 C27 H27A 120.2 . .
C28 C27 H27A 120.2 . .
C27 C28 C29 119.2(6) . .
C27 C28 H28A 120.4 . .
C29 C28 H28A 120.4 . .
N21 C29 C28 120.9(5) . .
N21 C29 H29A 119.6 . .
C28 C29 H29A 119.6 . .
O4 Cu1 N31 168.67(17) 1_655 .
O4 Cu1 N30 89.01(15) 1_655 .
N31 Cu1 N30 80.88(16) . .
O4 Cu1 O4W 96.43(16) 1_655 .
N31 Cu1 O4W 94.83(14) . .
N30 Cu1 O4W 146.82(14) . .
O4 Cu1 O18 90.20(15) 1_655 .
N31 Cu1 O18 92.86(14) . .
N30 Cu1 O18 132.51(14) . .
O4W Cu1 O18 80.34(12) . .
O4 Cu1 O54 87.73(17) 1_655 .
N31 Cu1 O54 96.91(12) . .
N30 Cu1 O54 87.74(14) . .
O4W Cu1 O54 59.95(12) . .
O18 Cu1 O54 139.67(11) . .
O4 Cu1 O17 92.43(16) 1_655 .
N31 Cu1 O17 81.94(12) . .
N30 Cu1 O17 86.61(13) . .
O4W Cu1 O17 125.61(11) . .
O18 Cu1 O17 45.99(10) . .
O54 Cu1 O17 174.34(9) . .
C34 N30 C30 119.4(4) . .
C34 N30 Cu1 113.9(3) . .
C30 N30 Cu1 126.7(3) . .
C39 N31 C35 119.6(4) . .
C39 N31 Cu1 124.6(3) . .
C35 N31 Cu1 115.8(3) . .
N30 C30 C31 121.3(5) . .
N30 C30 H30A 119.3 . .
C31 C30 H30A 119.3 . .
C32 C31 C30 119.8(6) . .
C32 C31 H31A 120.1 . .
C30 C31 H31A 120.1 . .
C31 C32 C33 120.0(6) . .
C31 C32 H32A 120.0 . .
C33 C32 H32A 120.0 . .
C34 C33 C32 117.7(5) . .
C34 C33 H33A 121.2 . .
C32 C33 H33A 121.2 . .
N30 C34 C33 121.9(5) . .
N30 C34 C35 115.6(4) . .
C33 C34 C35 122.5(5) . .
N31 C35 C36 120.4(5) . .
N31 C35 C34 113.7(4) . .
C36 C35 C34 125.9(5) . .
C37 C36 C35 118.5(6) . .
C37 C36 H36A 120.8 . .
C35 C36 H36A 120.8 . .
C36 C37 C38 120.8(6) . .
C36 C37 H37A 119.6 . .
C38 C37 H37A 119.6 . .
C37 C38 C39 119.1(6) . .
C37 C38 H38A 120.4 . .
C39 C38 H38A 120.4 . .
N31 C39 C38 121.6(5) . .
N31 C39 H39A 119.2 . .
C38 C39 H39A 119.2 . .
O47 Co2 O57 86.68(13) . .
O47 Co2 N61 94.49(14) . .
O57 Co2 N61 178.62(15) . .
O47 Co2 N60 176.70(15) . .
O57 Co2 N60 95.42(14) . .
N61 Co2 N60 83.45(15) . .
O47 Co2 N41 84.34(13) . .
O57 Co2 N41 88.59(13) . .
N61 Co2 N41 90.79(14) . .
N60 Co2 N41 98.24(14) . .
O47 Co2 N51 88.15(14) . .
O57 Co2 N51 84.13(12) . .
N61 Co2 N51 96.63(14) . .
N60 Co2 N51 89.52(14) . .
N41 Co2 N51 169.84(14) . .
C42 N41 C46 118.6(3) . .
C42 N41 Co2 129.8(3) . .
C46 N41 Co2 111.5(3) . .
O42 C42 N41 124.8(4) . .
O42 C42 N43 118.6(3) . .
N41 C42 N43 116.5(4) . .
C44 N43 C42 127.3(3) . .
C44 N43 H43A 116.3 . .
C42 N43 H43A 116.3 . .
O44 C44 N43 118.6(4) . .
O44 C44 C45 127.8(4) . .
N43 C44 C45 113.5(4) . .
C46 C45 C44 118.8(4) . .
C46 C45 H45A 120.6 . .
C44 C45 H45A 120.6 . .
C45 C46 N41 125.1(4) . .
C45 C46 C47 122.0(4) . .
N41 C46 C47 112.8(3) . .
O48 C47 O47 124.3(4) . .
O48 C47 C46 121.7(4) . .
O47 C47 C46 114.0(3) . .
C47 O47 Co2 114.4(3) . .
C52 N51 C56 119.2(3) . .
C52 N51 Co2 129.7(3) . .
C56 N51 Co2 111.2(3) . .
O52 C52 N51 124.4(4) . .
O52 C52 N53 119.1(4) . .
N51 C52 N53 116.4(4) . .
C54 N53 C52 127.4(4) . .
C54 N53 H53A 116.3 . .
C52 N53 H53A 116.3 . .
O54 C54 N53 120.8(4) . .
O54 C54 C55 125.3(4) . .
N53 C54 C55 113.9(3) . .
C54 O54 Cu1 100.2(3) . .
C56 C55 C54 118.3(4) . .
C56 C55 H55A 120.9 . .
C54 C55 H55A 120.9 . .
C55 C56 N51 124.7(4) . .
C55 C56 C57 122.0(4) . .
N51 C56 C57 113.2(3) . .
O58 C57 O57 124.8(4) . .
O58 C57 C56 120.8(4) . .
O57 C57 C56 114.4(3) . .
C57 O57 Co2 113.6(3) . .
C60 N60 C64 119.2(4) . .
C60 N60 Co2 126.7(3) . .
C64 N60 Co2 114.1(3) . .
C69 N61 C65 120.7(4) . .
C69 N61 Co2 125.0(3) . .
C65 N61 Co2 114.2(3) . .
N60 C60 C61 122.0(5) . .
N60 C60 H60A 119.0 . .
C61 C60 H60A 119.0 . .
C62 C61 C60 118.9(5) . .
C62 C61 H61A 120.5 . .
C60 C61 H61A 120.5 . .
C61 C62 C63 120.4(5) . .
C61 C62 H62A 119.8 . .
C63 C62 H62A 119.8 . .
C62 C63 C64 119.2(5) . .
C62 C63 H63A 120.4 . .
C64 C63 H63A 120.4 . .
N60 C64 C63 120.2(5) . .
N60 C64 C65 113.5(4) . .
C63 C64 C65 126.3(4) . .
N61 C65 C66 119.3(4) . .
N61 C65 C64 114.7(4) . .
C66 C65 C64 126.1(4) . .
C67 C66 C65 119.6(5) . .
C67 C66 H66A 120.2 . .
C65 C66 H66A 120.2 . .
C68 C67 C66 119.3(5) . .
C68 C67 H67A 120.3 . .
C66 C67 H67A 120.3 . .
C67 C68 C69 120.1(5) . .
C67 C68 H68A 120.0 . .
C69 C68 H68A 120.0 . .
N61 C69 C68 121.0(5) . .
N61 C69 H69A 119.5 . .
C68 C69 H69A 119.5 . .
H2WA O2W H2WB 108(5) . .
H5WA O5W H5WB 99(5) . .

loop_
_geom_bond_atom_site_label_1
_geom_bond_atom_site_label_2
_geom_bond_distance
_geom_bond_site_symmetry_2
Co1 O17 1.889(3) .
Co1 N20 1.902(4) .
Co1 O7 1.902(3) .
Co1 N21 1.905(3) .
Co1 N1 1.933(3) .
Co1 N11 1.946(3) .
N1 C2 1.355(5) .
N1 C6 1.359(5) .
C2 O2 1.219(5) .
C2 N3 1.407(5) .
N3 C4 1.361(5) .
N3 H3A 0.8600 .
C4 O4 1.261(5) .
C4 C5 1.407(6) .
O4 Cu1 1.942(3) 1_455
C5 C6 1.357(6) .
C5 H5A 0.9300 .
C6 C7 1.501(6) .
C7 O8 1.223(5) .
C7 O7 1.287(5) .
N11 C12 1.363(5) .
N11 C16 1.364(5) .
C12 O12 1.227(5) .
C12 N13 1.377(5) .
N13 C14 1.376(5) .
N13 H13A 0.8600 .
C14 O14 1.246(5) .
C14 C15 1.431(6) .
C15 C16 1.341(6) .
C15 H15A 0.9300 .
C16 C17 1.505(5) .
C17 O18 1.219(5) .
C17 O17 1.277(5) .
O17 Cu1 3.061(3) .
O18 Cu1 2.223(3) .
N20 C20 1.334(6) .
N20 C24 1.355(6) .
N21 C29 1.326(6) .
N21 C25 1.353(6) .
C20 C21 1.398(7) .
C20 H20A 0.9300 .
C21 C22 1.381(8) .
C21 H21A 0.9300 .
C22 C23 1.361(8) .
C22 H22A 0.9300 .
C23 C24 1.380(7) .
C23 H23A 0.9300 .
C24 C25 1.461(7) .
C25 C26 1.383(6) .
C26 C27 1.360(9) .
C26 H26A 0.9300 .
C27 C28 1.372(9) .
C27 H27A 0.9300 .
C28 C29 1.389(7) .
C28 H28A 0.9300 .
C29 H29A 0.9300 .
Cu1 O4 1.942(4) 1_655
Cu1 N31 1.966(4) .
Cu1 N30 2.022(4) .
Cu1 O4W 2.048(3) .
Cu1 O54 3.046(4) .
N30 C34 1.333(6) .
N30 C30 1.334(6) .
N31 C39 1.325(6) .
N31 C35 1.358(6) .
C30 C31 1.379(7) .
C30 H30A 0.9300 .
C31 C32 1.336(9) .
C31 H31A 0.9300 .
C32 C33 1.395(9) .
C32 H32A 0.9300 .
C33 C34 1.382(7) .
C33 H33A 0.9300 .
C34 C35 1.464(7) .
C35 C36 1.403(7) .
C36 C37 1.350(9) .
C36 H36A 0.9300 .
C37 C38 1.361(9) .
C37 H37A 0.9300 .
C38 C39 1.376(7) .
C38 H38A 0.9300 .
C39 H39A 0.9300 .
Co2 O47 1.891(3) .
Co2 O57 1.902(3) .
Co2 N61 1.908(3) .
Co2 N60 1.910(4) .
Co2 N41 1.932(3) .
Co2 N51 1.945(3) .
N41 C42 1.357(5) .
N41 C46 1.371(5) .
C42 O42 1.234(5) .
C42 N43 1.389(5) .
N43 C44 1.376(5) .
N43 H43A 0.8600 .
C44 O44 1.222(5) .
C44 C45 1.432(6) .
C45 C46 1.351(6) .
C45 H45A 0.9300 .
C46 C47 1.501(5) .
C47 O48 1.219(5) .
C47 O47 1.294(5) .
N51 C52 1.350(5) .
N51 C56 1.356(5) .
C52 O52 1.241(5) .
C52 N53 1.373(5) .
N53 C54 1.346(5) .
N53 H53A 0.8600 .
C54 O54 1.248(5) .
C54 C55 1.443(6) .
C55 C56 1.334(6) .
C55 H55A 0.9300 .
C56 C57 1.503(5) .
C57 O58 1.232(5) .
C57 O57 1.286(5) .
N60 C60 1.347(6) .
N60 C64 1.358(5) .
N61 C69 1.334(6) .
N61 C65 1.342(6) .
C60 C61 1.366(7) .
C60 H60A 0.9300 .
C61 C62 1.356(8) .
C61 H61A 0.9300 .
C62 C63 1.373(8) .
C62 H62A 0.9300 .
C63 C64 1.382(6) .
C63 H63A 0.9300 .
C64 C65 1.439(7) .
C65 C66 1.396(6) .
C66 C67 1.382(8) .
C66 H66A 0.9300 .
C67 C68 1.339(7) .
C67 H67A 0.9300 .
C68 C69 1.378(7) .
C68 H68A 0.9300 .
C69 H69A 0.9300 .
O1W H1WA 0.697(10) .
O2W H2WA 0.86(4) .
O2W H2WB 0.86(4) .
O5W H5WA 0.95(4) .
O5W H5WB 0.96(4) .
O6W H6WA 0.89(7) .

loop_
_geom_hbond_atom_site_label_D
_geom_hbond_atom_site_label_H
_geom_hbond_atom_site_label_A
_geom_hbond_distance_DH
_geom_hbond_distance_HA
_geom_hbond_distance_DA
_geom_hbond_angle_DHA
_geom_hbond_site_symmetry_A
O2W H2WA O44 0.86(4) 1.92(4) 2.674(5) 146(5) 1_665
N3 H3A O1W 0.86 1.91 2.768(5) 175.1 .
O2W H2WB O58 0.86(4) 1.93(4) 2.775(5) 165(5) 1_565
O1W H1WA O14 0.697(10) 2.07(2) 2.755(5) 166(8) 1_445
O5W H5WA O52 0.95(4) 1.98(4) 2.912(5) 168(6) .
O5W H5WB O57 0.96(4) 2.16(5) 3.007(5) 147(5) 1_565
O6W H6WA O2 0.89(7) 2.28(8) 2.979(6) 135(6) 1_565
N13 H13A O42 0.86 2.01 2.863(4) 174.5 1_664
N43 H43A O12 0.86 1.99 2.835(4) 168.5 1_446
N53 H53A O2W 0.86 1.90 2.756(5) 176.8 .
C5 H5A O4W 0.93 2.53 3.214(5) 130.2 1_455
C5 H5A O18 0.93 2.57 3.014(6) 109.6 1_455
C20 H20A O7 0.93 2.46 2.964(6) 114.2 .
C20 H20A O14 0.93 2.57 3.328(6) 139.3 1_455
C22 H22A O5W 0.93 2.49 3.345(7) 153.6 1_554
C27 H27A O42 0.93 2.43 3.333(6) 163.3 1_654
C28 H28A O14 0.93 2.54 3.315(6) 140.8 1_545
C29 H29A O17 0.93 2.37 2.875(6) 114.1 .
C30 H30A O4 0.93 2.41 2.922(6) 114.3 1_655
C39 H39A O58 0.93 2.57 3.253(6) 130.6 1_565
C60 H60A O44 0.93 2.59 3.406(6) 147.4 1_655
C60 H60A O57 0.93 2.51 3.006(6) 113.6 .
C62 H62A O2 0.93 2.58 3.385(6) 144.5 1_556
C62 H62A O6W 0.93 2.67 3.477(8) 145.6 1_546
C67 H67A O12 0.93 2.58 3.446(6) 156.2 1_456
C69 H69A O47 0.93 2.43 2.931(6) 114.1 .

loop_
_geom_torsion_atom_site_label_1
_geom_torsion_atom_site_label_2
_geom_torsion_atom_site_label_3
_geom_torsion_atom_site_label_4
_geom_torsion
_geom_torsion_site_symmetry_1
_geom_torsion_site_symmetry_4
O17 Co1 N1 C2 -98.9(4) . .
N20 Co1 N1 C2 77.3(4) . .
O7 Co1 N1 C2 172.8(4) . .
N21 Co1 N1 C2 -6.5(4) . .
N11 Co1 N1 C2 -142.6(7) . .
O17 Co1 N1 C6 74.9(3) . .
N20 Co1 N1 C6 -108.9(3) . .
O7 Co1 N1 C6 -13.4(3) . .
N21 Co1 N1 C6 167.3(3) . .
N11 Co1 N1 C6 31.2(9) . .
C6 N1 C2 O2 179.4(5) . .
Co1 N1 C2 O2 -7.2(8) . .
C6 N1 C2 N3 2.6(7) . .
Co1 N1 C2 N3 175.9(3) . .
O2 C2 N3 C4 -177.2(5) . .
N1 C2 N3 C4 0.0(8) . .
C2 N3 C4 O4 176.1(5) . .
C2 N3 C4 C5 -3.9(8) . .
N3 C4 O4 Cu1 -167.8(4) . 1_455
C5 C4 O4 Cu1 12.1(10) . 1_455
O4 C4 C5 C6 -174.9(6) . .
N3 C4 C5 C6 5.1(8) . .
C4 C5 C6 N1 -3.0(8) . .
C4 C5 C6 C7 172.8(5) . .
C2 N1 C6 C5 -1.1(7) . .
Co1 N1 C6 C5 -175.6(4) . .
C2 N1 C6 C7 -177.1(4) . .
Co1 N1 C6 C7 8.3(5) . .
C5 C6 C7 O8 7.2(8) . .
N1 C6 C7 O8 -176.6(4) . .
C5 C6 C7 O7 -171.2(5) . .
N1 C6 C7 O7 5.0(6) . .
O8 C7 O7 Co1 165.4(4) . .
C6 C7 O7 Co1 -16.3(5) . .
O17 Co1 O7 C7 -70.3(3) . .
N20 Co1 O7 C7 107.1(3) . .
N1 Co1 O7 C7 17.0(3) . .
N11 Co1 O7 C7 -154.6(3) . .
O17 Co1 N11 C12 174.1(4) . .
N20 Co1 N11 C12 -2.5(4) . .
O7 Co1 N11 C12 -97.7(4) . .
N21 Co1 N11 C12 81.4(4) . .
N1 Co1 N11 C12 -142.1(7) . .
O17 Co1 N11 C16 -13.8(3) . .
N20 Co1 N11 C16 169.6(3) . .
O7 Co1 N11 C16 74.5(3) . .
N21 Co1 N11 C16 -106.5(3) . .
N1 Co1 N11 C16 30.1(9) . .
C16 N11 C12 O12 -179.9(4) . .
Co1 N11 C12 O12 -8.2(6) . .
C16 N11 C12 N13 1.1(5) . .
Co1 N11 C12 N13 172.8(3) . .
O12 C12 N13 C14 177.8(4) . .
N11 C12 N13 C14 -3.1(6) . .
C12 N13 C14 O14 -177.9(4) . .
C12 N13 C14 C15 2.8(6) . .
O14 C14 C15 C16 -179.8(4) . .
N13 C14 C15 C16 -0.6(6) . .
C14 C15 C16 N11 -1.2(7) . .
C14 C15 C16 C17 175.7(4) . .
C12 N11 C16 C15 0.9(6) . .
Co1 N11 C16 C15 -172.3(4) . .
C12 N11 C16 C17 -176.2(3) . .
Co1 N11 C16 C17 10.6(4) . .
C15 C16 C17 O18 0.2(7) . .
N11 C16 C17 O18 177.4(4) . .
C15 C16 C17 O17 -176.3(4) . .
N11 C16 C17 O17 0.9(5) . .
O18 C17 O17 Co1 171.0(4) . .
C16 C17 O17 Co1 -12.6(5) . .
O18 C17 O17 Cu1 -16.7(4) . .
C16 C17 O17 Cu1 159.7(4) . .
O7 Co1 O17 C17 -72.6(3) . .
N21 Co1 O17 C17 105.7(3) . .
N1 Co1 O17 C17 -156.7(3) . .
N11 Co1 O17 C17 14.9(3) . .
O17 C17 O18 Cu1 24.4(6) . .
C16 C17 O18 Cu1 -151.8(3) . .
O7 Co1 N20 C20 -0.2(4) . .
N21 Co1 N20 C20 -178.4(4) . .
N1 Co1 N20 C20 83.9(4) . .
N11 Co1 N20 C20 -88.3(4) . .
O7 Co1 N20 C24 -179.8(3) . .
N21 Co1 N20 C24 2.0(3) . .
N1 Co1 N20 C24 -95.7(3) . .
N11 Co1 N20 C24 92.1(3) . .
O17 Co1 N21 C29 -1.5(4) . .
N20 Co1 N21 C29 -178.8(4) . .
N1 Co1 N21 C29 -88.9(4) . .
N11 Co1 N21 C29 82.7(4) . .
O17 Co1 N21 C25 175.0(3) . .
N20 Co1 N21 C25 -2.3(3) . .
N1 Co1 N21 C25 87.5(3) . .
N11 Co1 N21 C25 -100.8(3) . .
C24 N20 C20 C21 0.7(6) . .
Co1 N20 C20 C21 -178.9(3) . .
N20 C20 C21 C22 -1.2(7) . .
C20 C21 C22 C23 1.1(8) . .
C21 C22 C23 C24 -0.5(8) . .
C20 N20 C24 C23 -0.1(6) . .
Co1 N20 C24 C23 179.5(3) . .
C20 N20 C24 C25 179.1(4) . .
Co1 N20 C24 C25 -1.3(5) . .
C22 C23 C24 N20 0.0(7) . .
C22 C23 C24 C25 -179.1(5) . .
C29 N21 C25 C26 -0.3(6) . .
Co1 N21 C25 C26 -176.9(3) . .
C29 N21 C25 C24 178.8(4) . .
Co1 N21 C25 C24 2.2(5) . .
N20 C24 C25 N21 -0.6(5) . .
C23 C24 C25 N21 178.5(4) . .
N20 C24 C25 C26 178.4(4) . .
C23 C24 C25 C26 -2.4(7) . .
N21 C25 C26 C27 0.3(7) . .
C24 C25 C26 C27 -178.7(5) . .
C25 C26 C27 C28 0.2(8) . .
C26 C27 C28 C29 -0.6(8) . .
C25 N21 C29 C28 -0.1(7) . .
Co1 N21 C29 C28 176.1(4) . .
C27 C28 C29 N21 0.6(8) . .
C17 O18 Cu1 O4 81.7(3) . 1_655
C17 O18 Cu1 N31 -87.4(3) . .
C17 O18 Cu1 N30 -7.1(4) . .
C17 O18 Cu1 O4W 178.2(3) . .
C17 O18 Cu1 O54 168.5(3) . .
C17 O18 Cu1 O17 -11.5(3) . .
C17 O17 Cu1 O4 -77.5(3) . 1_655
C17 O17 Cu1 N31 112.4(3) . .
C17 O17 Cu1 N30 -166.3(3) . .
C17 O17 Cu1 O18 10.5(2) . .
O4 Cu1 N30 C34 -177.7(4) 1_655 .
N31 Cu1 N30 C34 -2.9(3) . .
O4W Cu1 N30 C34 82.0(4) . .
O18 Cu1 N30 C34 -88.3(3) . .
O54 Cu1 N30 C34 94.5(3) . .
O17 Cu1 N30 C34 -85.2(3) . .
O4 Cu1 N30 C30 6.0(5) 1_655 .
N31 Cu1 N30 C30 -179.1(5) . .
O4W Cu1 N30 C30 -94.3(5) . .
O18 Cu1 N30 C30 95.4(5) . .
O54 Cu1 N30 C30 -81.8(5) . .
O17 Cu1 N30 C30 98.5(5) . .
O4 Cu1 N31 C39 -151.4(9) 1_655 .
N30 Cu1 N31 C39 -178.5(4) . .
O4W Cu1 N31 C39 34.6(4) . .
O18 Cu1 N31 C39 -45.9(4) . .
O54 Cu1 N31 C39 94.9(4) . .
O17 Cu1 N31 C39 -90.7(4) . .
O4 Cu1 N31 C35 30.5(11) 1_655 .
N30 Cu1 N31 C35 3.4(3) . .
O4W Cu1 N31 C35 -143.4(3) . .
O18 Cu1 N31 C35 136.1(3) . .
O54 Cu1 N31 C35 -83.1(3) . .
O17 Cu1 N31 C35 91.3(3) . .
C34 N30 C30 C31 2.9(9) . .
Cu1 N30 C30 C31 179.0(5) . .
N30 C30 C31 C32 -1.7(11) . .
C30 C31 C32 C33 -0.2(12) . .
C31 C32 C33 C34 0.8(11) . .
C30 N30 C34 C33 -2.3(8) . .
Cu1 N30 C34 C33 -178.9(4) . .
C30 N30 C34 C35 178.4(4) . .
Cu1 N30 C34 C35 1.9(5) . .
C32 C33 C34 N30 0.4(8) . .
C32 C33 C34 C35 179.7(5) . .
C39 N31 C35 C36 -1.5(7) . .
Cu1 N31 C35 C36 176.7(4) . .
C39 N31 C35 C34 178.4(4) . .
Cu1 N31 C35 C34 -3.4(5) . .
N30 C34 C35 N31 0.9(6) . .
C33 C34 C35 N31 -178.3(5) . .
N30 C34 C35 C36 -179.1(5) . .
C33 C34 C35 C36 1.6(8) . .
N31 C35 C36 C37 0.3(8) . .
C34 C35 C36 C37 -179.6(5) . .
C35 C36 C37 C38 1.6(10) . .
C36 C37 C38 C39 -2.3(10) . .
C35 N31 C39 C38 0.7(7) . .
Cu1 N31 C39 C38 -177.3(4) . .
C37 C38 C39 N31 1.2(8) . .
O47 Co2 N41 C42 -173.0(3) . .
O57 Co2 N41 C42 100.2(3) . .
N61 Co2 N41 C42 -78.5(3) . .
N60 Co2 N41 C42 5.0(4) . .
N51 Co2 N41 C42 144.4(8) . .
O47 Co2 N41 C46 10.7(3) . .
O57 Co2 N41 C46 -76.1(3) . .
N61 Co2 N41 C46 105.2(3) . .
N60 Co2 N41 C46 -171.3(3) . .
N51 Co2 N41 C46 -31.9(10) . .
C46 N41 C42 O42 179.8(4) . .
Co2 N41 C42 O42 3.7(6) . .
C46 N41 C42 N43 -3.2(5) . .
Co2 N41 C42 N43 -179.2(3) . .
O42 C42 N43 C44 -178.5(4) . .
N41 C42 N43 C44 4.3(6) . .
C42 N43 C44 O44 177.7(4) . .
C42 N43 C44 C45 -2.5(6) . .
O44 C44 C45 C46 179.6(4) . .
N43 C44 C45 C46 -0.1(6) . .
C44 C45 C46 N41 0.8(6) . .
C44 C45 C46 C47 -176.9(4) . .
C42 N41 C46 C45 0.9(6) . .
Co2 N41 C46 C45 177.7(3) . .
C42 N41 C46 C47 178.8(3) . .
Co2 N41 C46 C47 -4.4(4) . .
C45 C46 C47 O48 -9.5(6) . .
N41 C46 C47 O48 172.5(4) . .
C45 C46 C47 O47 169.6(4) . .
N41 C46 C47 O47 -8.4(5) . .
O48 C47 O47 Co2 -163.4(3) . .
C46 C47 O47 Co2 17.5(4) . .
O57 Co2 O47 C47 72.8(3) . .
N61 Co2 O47 C47 -106.5(3) . .
N41 Co2 O47 C47 -16.2(3) . .
N51 Co2 O47 C47 157.0(3) . .
O47 Co2 N51 C52 104.3(4) . .
O57 Co2 N51 C52 -168.9(4) . .
N61 Co2 N51 C52 10.0(4) . .
N60 Co2 N51 C52 -73.4(4) . .
N41 Co2 N51 C52 146.6(8) . .
O47 Co2 N51 C56 -75.0(3) . .
O57 Co2 N51 C56 11.8(3) . .
N61 Co2 N51 C56 -169.3(3) . .
N60 Co2 N51 C56 107.3(3) . .
N41 Co2 N51 C56 -32.7(10) . .
C56 N51 C52 O52 -177.5(5) . .
Co2 N51 C52 O52 3.2(8) . .
C56 N51 C52 N53 1.9(6) . .
Co2 N51 C52 N53 -177.3(3) . .
O52 C52 N53 C54 176.2(5) . .
N51 C52 N53 C54 -3.2(7) . .
C52 N53 C54 O54 -177.5(5) . .
C52 N53 C54 C55 3.0(7) . .
N53 C54 O54 Cu1 -85.2(5) . .
C55 C54 O54 Cu1 94.3(5) . .
O4 Cu1 O54 C54 -133.6(3) 1_655 .
N31 Cu1 O54 C54 36.0(3) . .
N30 Cu1 O54 C54 -44.5(3) . .
O4W Cu1 O54 C54 127.6(3) . .
O18 Cu1 O54 C54 138.8(3) . .
O54 C54 C55 C56 179.0(5) . .
N53 C54 C55 C56 -1.6(6) . .
C54 C55 C56 N51 0.7(7) . .
C54 C55 C56 C57 -175.6(4) . .
C52 N51 C56 C55 -0.9(7) . .
Co2 N51 C56 C55 178.5(4) . .
C52 N51 C56 C57 175.7(4) . .
Co2 N51 C56 C57 -4.9(4) . .
C55 C56 C57 O58 -10.2(7) . .
N51 C56 C57 O58 173.2(4) . .
C55 C56 C57 O57 167.4(4) . .
N51 C56 C57 O57 -9.3(6) . .
O58 C57 O57 Co2 -163.4(4) . .
C56 C57 O57 Co2 19.2(5) . .
O47 Co2 O57 C57 70.8(3) . .
N60 Co2 O57 C57 -106.6(3) . .
N41 Co2 O57 C57 155.2(3) . .
N51 Co2 O57 C57 -17.7(3) . .
N61 Co2 N60 C60 179.1(4) . .
N41 Co2 N60 C60 89.2(4) . .
N51 Co2 N60 C60 -84.2(4) . .
O57 Co2 N60 C64 179.9(3) . .
N61 Co2 N60 C64 -0.9(3) . .
N41 Co2 N60 C64 -90.7(3) . .
N51 Co2 N60 C64 95.9(3) . .
O47 Co2 N61 C69 1.5(4) . .
N60 Co2 N61 C69 178.9(4) . .
N41 Co2 N61 C69 -82.9(4) . .
N51 Co2 N61 C69 90.1(4) . .
O47 Co2 N61 C65 -175.1(3) . .
N60 Co2 N61 C65 2.3(3) . .
N41 Co2 N61 C65 100.5(3) . .
N51 Co2 N61 C65 -86.4(3) . .
C64 N60 C60 C61 0.2(6) . .
Co2 N60 C60 C61 -179.7(4) . .
N60 C60 C61 C62 0.2(8) . .
C60 C61 C62 C63 -0.3(8) . .
C61 C62 C63 C64 -0.1(8) . .
C60 N60 C64 C63 -0.6(6) . .
Co2 N60 C64 C63 179.4(3) . .
C60 N60 C64 C65 179.4(4) . .
Co2 N60 C64 C65 -0.7(4) . .
C62 C63 C64 N60 0.5(7) . .
C62 C63 C64 C65 -179.5(5) . .
C69 N61 C65 C66 0.2(6) . .
Co2 N61 C65 C66 176.9(3) . .
C69 N61 C65 C64 -180.0(4) . .
Co2 N61 C65 C64 -3.3(4) . .
N60 C64 C65 N61 2.6(5) . .
C63 C64 C65 N61 -177.4(4) . .
N60 C64 C65 C66 -177.6(4) . .
C63 C64 C65 C66 2.4(7) . .
N61 C65 C66 C67 -0.5(7) . .
C64 C65 C66 C67 179.7(4) . .
C65 C66 C67 C68 0.9(7) . .
C66 C67 C68 C69 -0.9(8) . .
C65 N61 C69 C68 -0.2(7) . .
Co2 N61 C69 C68 -176.6(4) . .
C67 C68 C69 N61 0.6(8) . .
